data_4342858
loop_
_publ_author_name
'Chatterjee, Ipsita'
'Saha Chowdhury, Nabanita'
'Ghosh, Pradip'
'Goswami, Sreebrata'

_publ_section_title
;
 Octacoordinated Dioxo-Molybdenum Complex via Formal Oxidative Addition of
 Molecular Oxygen. Studies of Chemical Reactions Between M(CO)6 (M = Cr,
 Mo) and 2,4-Di-tert-butyl-6-(pyridin-2-ylazo)-phenol.
;
_journal_issue 11
_journal_name_full 'Inorganic chemistry'
_journal_page_first 5257
_journal_page_last 5265
_journal_paper_doi 10.1021/acs.inorgchem.5b00218
_journal_volume 54
_journal_year 2015
_chemical_formula_moiety 'C38 H48 Mo N6 O4'
_chemical_formula_sum 'C38 H48 Mo N6 O4'
_chemical_formula_weight 748.76
_chemical_name_systematic
;
 ?
;
_space_group_IT_number 14
_symmetry_cell_setting monoclinic
_symmetry_space_group_name_Hall '-P 2yn'
_symmetry_space_group_name_H-M 'P 1 21/n 1'
_atom_sites_solution_hydrogens geom
_atom_sites_solution_primary direct
_atom_sites_solution_secondary difmap
_audit_creation_method SHELXL-97
_cell_angle_alpha 90.00
_cell_angle_beta 95.156(2)
_cell_angle_gamma 90.00
_cell_formula_units_Z 4
_cell_length_a 10.8445(8)
_cell_length_b 13.5010(10)
_cell_length_c 25.2225(18)
_cell_measurement_temperature 293(2)
_cell_measurement_theta_max 31.3
_cell_measurement_theta_min 1.6
_cell_volume 3677.9(5)
_computing_cell_refinement 'Bruker SMART'
_computing_data_collection 'Bruker SMART'
_computing_data_reduction 'Bruker SAINT'
_computing_molecular_graphics ORTEP-III
_computing_publication_material 'WinGX v1.70.01'
_computing_structure_refinement 'SHELXL-97 (Sheldrick, 1997)'
_computing_structure_solution SHELXS-97
_diffrn_ambient_temperature 293(2)
_diffrn_measured_fraction_theta_full 0.964
_diffrn_measured_fraction_theta_max 0.964
_diffrn_radiation_monochromator graphite
_diffrn_radiation_source 'fine-focus sealed tube'
_diffrn_radiation_type MoK\a
_diffrn_radiation_wavelength 0.71073
_diffrn_reflns_av_R_equivalents 0.0419
_diffrn_reflns_av_sigmaI/netI 0.0441
_diffrn_reflns_limit_h_max 15
_diffrn_reflns_limit_h_min -14
_diffrn_reflns_limit_k_max 18
_diffrn_reflns_limit_k_min -18
_diffrn_reflns_limit_l_max 36
_diffrn_reflns_limit_l_min -36
_diffrn_reflns_number 56191
_diffrn_reflns_theta_full 31.30
_diffrn_reflns_theta_max 31.30
_diffrn_reflns_theta_min 1.62
_exptl_absorpt_coefficient_mu 0.404
_exptl_absorpt_correction_T_max 0.945
_exptl_absorpt_correction_T_min 0.930
_exptl_absorpt_correction_type empirical
_exptl_absorpt_process_details SADABS
_exptl_crystal_colour Ink-blue
_exptl_crystal_density_diffrn 1.352
_exptl_crystal_density_method 'not measured'
_exptl_crystal_description block
_exptl_crystal_F_000 1568.0
_exptl_crystal_size_max 0.18
_exptl_crystal_size_mid 0.16
_exptl_crystal_size_min 0.14
_refine_diff_density_max 0.545
_refine_diff_density_min -0.544
_refine_diff_density_rms 0.075
_refine_ls_extinction_method none
_refine_ls_goodness_of_fit_ref 1.023
_refine_ls_hydrogen_treatment constr
_refine_ls_matrix_type full
_refine_ls_number_parameters 442
_refine_ls_number_reflns 11608
_refine_ls_number_restraints 0
_refine_ls_restrained_S_all 1.023
_refine_ls_R_factor_all 0.0567
_refine_ls_R_factor_gt 0.0368
_refine_ls_shift/su_max 0.005
_refine_ls_shift/su_mean 0.000
_refine_ls_structure_factor_coef Fsqd
_refine_ls_weighting_details 'calc w=1/[\s^2^(Fo^2^)+(0.0325P)^2^+2.1285P] where P=(Fo^2^+2Fc^2^)/3'
_refine_ls_weighting_scheme calc
_refine_ls_wR_factor_gt 0.0759
_refine_ls_wR_factor_ref 0.0832
_reflns_number_gt 9021
_reflns_number_total 11608
_reflns_threshold_expression >2sigma(I)
_cod_data_source_file ic5b00218_si_002.cif
_cod_data_source_block 1
_cod_depositor_comments
;
The following automatic conversions were performed:

'_symmetry_cell_setting' value 'Monoclinic' changed to 'monoclinic'
according to
/usr/data/users/saulius/crontab/automatic-downloads/rss-feeds/ACS/lib/dictionaries/cif_core.dic
dictionary named 'cif_core.dic' version 2.4.2 from 2011-04-26.

'_exptl_absorpt_correction_type' value 'Empirical' changed to
'empirical' according to
/usr/data/users/saulius/crontab/automatic-downloads/rss-feeds/ACS/lib/dictionaries/cif_core.dic
dictionary named 'cif_core.dic' version 2.4.2 from 2011-04-26.

Automatic conversion script
Id: cif_fix_values 3271 2015-04-21 07:52:19Z andrius 

 Adding full bibliography for 4342858--4342860.cif.

The following automatic conversions were performed:

'_refine_ls_hydrogen_treatment' value 'constrn' was replaced with the
value 'constr' as specified in the replacement file
'src/cod-tools/trunk/data/replacement-values/replacement_values.lst'.

Automatic conversion script
Id: cif_fix_values 5376 2017-05-30 11:51:03Z andrius 
;
_cod_original_sg_symbol_H-M 'P 21/n'
_cod_original_formula_sum 'C38 H48 Mo N6 O4 '
_cod_database_code 4342858

loop_
_symmetry_equiv_pos_as_xyz
'x, y, z'
'-x+1/2, y+1/2, -z+1/2'
'-x, -y, -z'
'x-1/2, -y-1/2, z-1/2'

loop_
_atom_site_label
_atom_site_type_symbol
_atom_site_fract_x
_atom_site_fract_y
_atom_site_fract_z
_atom_site_U_iso_or_equiv
_atom_site_adp_type
_atom_site_occupancy
_atom_site_symmetry_multiplicity
_atom_site_calc_flag
_atom_site_refinement_flags
Mo1 Mo 0.521299(12) 0.440653(10) 0.792616(6) 0.01550(4) Uani 1 1 d .
N5 N 0.82269(13) 0.44091(11) 0.82267(6) 0.0213(3) Uani 1 1 d .
O1 O 0.58652(10) 0.31215(9) 0.83769(5) 0.0188(2) Uani 1 1 d .
N3 N 0.35747(12) 0.36282(10) 0.83467(6) 0.0173(3) Uani 1 1 d .
O2 O 0.50503(10) 0.51373(9) 0.86736(5) 0.0186(2) Uani 1 1 d .
N1 N 0.33472(13) 0.52759(11) 0.78856(6) 0.0181(3) Uani 1 1 d .
N4 N 0.68908(13) 0.37445(11) 0.75229(6) 0.0192(3) Uani 1 1 d .
C2 C 0.21707(18) 0.67431(14) 0.76781(8) 0.0276(4) Uani 1 1 d .
H2 H 0.2135 0.7381 0.7539 0.033 Uiso 1 1 calc R
N6 N 0.71971(13) 0.46995(10) 0.83802(6) 0.0177(3) Uani 1 1 d .
C29 C 0.58648(15) 0.62224(13) 0.93731(7) 0.0185(3) Uani 1 1 d .
N2 N 0.24598(13) 0.39364(11) 0.83202(6) 0.0209(3) Uani 1 1 d .
C30 C 0.59967(15) 0.55438(12) 0.89445(6) 0.0168(3) Uani 1 1 d .
C26 C 0.82821(15) 0.57029(13) 0.90989(7) 0.0203(3) Uani 1 1 d .
H26 H 0.9063 0.5517 0.9010 0.024 Uiso 1 1 calc R
C27 C 0.81610(16) 0.63572(13) 0.95040(7) 0.0217(4) Uani 1 1 d .
C8 C 0.33045(16) 0.10576(13) 0.88163(7) 0.0193(3) Uani 1 1 d .
C25 C 0.72094(15) 0.53114(12) 0.88168(7) 0.0173(3) Uani 1 1 d .
C5 C 0.23615(15) 0.48892(13) 0.81005(7) 0.0201(3) Uani 1 1 d .
C23 C 0.90634(17) 0.33798(14) 0.75646(8) 0.0265(4) Uani 1 1 d .
H23 H 0.9852 0.3446 0.7739 0.032 Uiso 1 1 calc R
C6 C 0.38318(15) 0.26868(12) 0.85311(6) 0.0167(3) Uani 1 1 d .
C11 C 0.51083(15) 0.24556(12) 0.85311(6) 0.0163(3) Uani 1 1 d .
C16 C 0.24152(17) 0.02195(14) 0.89277(8) 0.0250(4) Uani 1 1 d .
C24 C 0.80456(16) 0.38302(13) 0.77639(7) 0.0202(3) Uani 1 1 d .
C9 C 0.45968(16) 0.08417(13) 0.88352(7) 0.0201(3) Uani 1 1 d .
H9 H 0.4848 0.0213 0.8950 0.024 Uiso 1 1 calc R
C10 C 0.55006(15) 0.14815(13) 0.86991(6) 0.0179(3) Uani 1 1 d .
C7 C 0.29382(15) 0.19941(13) 0.86709(7) 0.0189(3) Uani 1 1 d .
H7 H 0.2109 0.2175 0.8664 0.023 Uiso 1 1 calc R
C35 C 0.92568(17) 0.68686(16) 0.98187(8) 0.0305(4) Uani 1 1 d .
C4 C 0.12434(17) 0.53928(14) 0.81036(8) 0.0280(4) Uani 1 1 d .
H4 H 0.0570 0.5102 0.8247 0.034 Uiso 1 1 calc R
C12 C 0.68536(16) 0.11628(13) 0.86836(7) 0.0222(4) Uani 1 1 d .
C3 C 0.11558(18) 0.63349(15) 0.78896(8) 0.0307(4) Uani 1 1 d .
H3 H 0.0421 0.6690 0.7888 0.037 Uiso 1 1 calc R
C1 C 0.32436(17) 0.61859(13) 0.76766(7) 0.0226(4) Uani 1 1 d .
H1 H 0.3918 0.6455 0.7524 0.027 Uiso 1 1 calc R
C28 C 0.69412(16) 0.65978(14) 0.96276(7) 0.0224(4) Uani 1 1 d .
H28 H 0.6865 0.7045 0.9903 0.027 Uiso 1 1 calc R
C21 C 0.76989(19) 0.27597(14) 0.68486(8) 0.0279(4) Uani 1 1 d .
H21 H 0.7558 0.2404 0.6533 0.033 Uiso 1 1 calc R
C22 C 0.88744(19) 0.28348(15) 0.71030(8) 0.0294(4) Uani 1 1 d .
H22 H 0.9536 0.2519 0.6964 0.035 Uiso 1 1 calc R
C31 C 0.45826(16) 0.65527(15) 0.95150(7) 0.0252(4) Uani 1 1 d .
C20 C 0.67313(17) 0.32254(13) 0.70719(7) 0.0232(4) Uani 1 1 d .
H20 H 0.5938 0.3174 0.6900 0.028 Uiso 1 1 calc R
O3 O 0.56349(11) 0.54688(9) 0.76208(5) 0.0222(3) Uani 1 1 d .
O4 O 0.44532(11) 0.37211(9) 0.74254(5) 0.0215(3) Uani 1 1 d .
C17 C 0.2563(2) -0.06195(15) 0.85262(9) 0.0354(5) Uani 1 1 d .
H17A H 0.2008 -0.1151 0.8592 0.053 Uiso 1 1 calc R
H17B H 0.3400 -0.0858 0.8565 0.053 Uiso 1 1 calc R
H17C H 0.2371 -0.0374 0.8171 0.053 Uiso 1 1 calc R
C14 C 0.71631(19) 0.11674(16) 0.81019(8) 0.0315(4) Uani 1 1 d .
H14A H 0.7027 0.1818 0.7955 0.047 Uiso 1 1 calc R
H14B H 0.6641 0.0701 0.7901 0.047 Uiso 1 1 calc R
H14C H 0.8015 0.0985 0.8086 0.047 Uiso 1 1 calc R
C13 C 0.77312(17) 0.18601(16) 0.90165(8) 0.0314(4) Uani 1 1 d .
H13A H 0.7610 0.2527 0.8890 0.047 Uiso 1 1 calc R
H13B H 0.8573 0.1664 0.8985 0.047 Uiso 1 1 calc R
H13C H 0.7560 0.1826 0.9383 0.047 Uiso 1 1 calc R
C19 C 0.10610(18) 0.05633(16) 0.88703(10) 0.0377(5) Uani 1 1 d .
H19A H 0.0532 0.0019 0.8943 0.057 Uiso 1 1 calc R
H19B H 0.0850 0.0797 0.8514 0.057 Uiso 1 1 calc R
H19C H 0.0954 0.1090 0.9118 0.057 Uiso 1 1 calc R
C18 C 0.2722(2) -0.01708(17) 0.94960(8) 0.0350(5) Uani 1 1 d .
H18A H 0.2162 -0.0697 0.9564 0.052 Uiso 1 1 calc R
H18B H 0.2640 0.0356 0.9746 0.052 Uiso 1 1 calc R
H18C H 0.3556 -0.0416 0.9533 0.052 Uiso 1 1 calc R
C32 C 0.37509(19) 0.56599(18) 0.96160(10) 0.0420(6) Uani 1 1 d .
H32A H 0.3688 0.5236 0.9309 0.063 Uiso 1 1 calc R
H32B H 0.2941 0.5890 0.9682 0.063 Uiso 1 1 calc R
H32C H 0.4105 0.5297 0.9920 0.063 Uiso 1 1 calc R
C33 C 0.39694(19) 0.71451(16) 0.90455(9) 0.0351(5) Uani 1 1 d .
H33A H 0.3906 0.6739 0.8732 0.053 Uiso 1 1 calc R
H33B H 0.4460 0.7720 0.8987 0.053 Uiso 1 1 calc R
H33C H 0.3157 0.7348 0.9124 0.053 Uiso 1 1 calc R
C15 C 0.70828(19) 0.01148(15) 0.89011(9) 0.0329(5) Uani 1 1 d .
H15A H 0.7938 -0.0056 0.8885 0.049 Uiso 1 1 calc R
H15B H 0.6571 -0.0345 0.8691 0.049 Uiso 1 1 calc R
H15C H 0.6884 0.0088 0.9264 0.049 Uiso 1 1 calc R
C38 C 0.9157(2) 0.79882(17) 0.97242(11) 0.0456(6) Uani 1 1 d .
H38A H 0.8378 0.8222 0.9828 0.068 Uiso 1 1 calc R
H38B H 0.9211 0.8126 0.9354 0.068 Uiso 1 1 calc R
H38C H 0.9820 0.8318 0.9932 0.068 Uiso 1 1 calc R
C37 C 0.9218(2) 0.6643(2) 1.04170(9) 0.0449(6) Uani 1 1 d .
H37A H 0.8441 0.6860 1.0531 0.067 Uiso 1 1 calc R
H37B H 0.9882 0.6985 1.0617 0.067 Uiso 1 1 calc R
H37C H 0.9306 0.5943 1.0475 0.067 Uiso 1 1 calc R
C34 C 0.4670(2) 0.7215(3) 1.00064(11) 0.0657(10) Uani 1 1 d .
H34A H 0.5053 0.6855 1.0306 0.099 Uiso 1 1 calc R
H34B H 0.3855 0.7418 1.0080 0.099 Uiso 1 1 calc R
H34C H 0.5158 0.7789 0.9943 0.099 Uiso 1 1 calc R
C36 C 1.04950(19) 0.6516(2) 0.96519(11) 0.0547(8) Uani 1 1 d .
H36A H 1.0571 0.5815 0.9709 0.082 Uiso 1 1 calc R
H36B H 1.1153 0.6851 0.9860 0.082 Uiso 1 1 calc R
H36C H 1.0544 0.6660 0.9282 0.082 Uiso 1 1 calc R

loop_
_atom_site_aniso_label
_atom_site_aniso_U_11
_atom_site_aniso_U_22
_atom_site_aniso_U_33
_atom_site_aniso_U_23
_atom_site_aniso_U_13
_atom_site_aniso_U_12
Mo1 0.01379(7) 0.01349(7) 0.01933(7) -0.00078(6) 0.00199(5) -0.00076(5)
N5 0.0153(7) 0.0209(7) 0.0284(8) -0.0049(6) 0.0059(5) 0.0006(6)
O1 0.0138(5) 0.0175(6) 0.0251(6) 0.0008(5) 0.0021(4) -0.0003(4)
N3 0.0144(6) 0.0161(7) 0.0212(7) -0.0013(5) 0.0011(5) 0.0002(5)
O2 0.0127(5) 0.0206(6) 0.0227(6) -0.0038(5) 0.0023(4) -0.0011(4)
N1 0.0179(7) 0.0153(7) 0.0205(7) -0.0011(5) -0.0012(5) 0.0009(5)
N4 0.0211(7) 0.0161(7) 0.0209(7) -0.0005(6) 0.0054(5) -0.0004(5)
C2 0.0338(10) 0.0192(9) 0.0286(10) 0.0024(7) -0.0047(8) 0.0067(8)
N6 0.0164(7) 0.0152(7) 0.0219(7) -0.0018(5) 0.0045(5) 0.0000(5)
C29 0.0163(8) 0.0213(9) 0.0183(8) 0.0003(6) 0.0030(6) 0.0036(6)
N2 0.0147(7) 0.0184(8) 0.0297(8) 0.0001(6) 0.0026(6) 0.0012(5)
C30 0.0155(7) 0.0155(8) 0.0196(8) 0.0017(6) 0.0023(6) -0.0005(6)
C26 0.0142(7) 0.0200(9) 0.0266(9) -0.0030(7) 0.0020(6) 0.0011(6)
C27 0.0173(8) 0.0209(9) 0.0264(9) -0.0043(7) -0.0005(6) 0.0000(6)
C8 0.0213(8) 0.0182(9) 0.0183(8) 0.0012(6) 0.0013(6) -0.0022(6)
C25 0.0158(8) 0.0143(8) 0.0220(8) -0.0014(6) 0.0032(6) 0.0004(6)
C5 0.0162(8) 0.0174(8) 0.0259(9) -0.0015(7) -0.0016(6) 0.0009(6)
C23 0.0215(9) 0.0269(10) 0.0324(10) -0.0027(8) 0.0087(7) 0.0044(7)
C6 0.0163(8) 0.0136(8) 0.0199(8) -0.0009(6) 0.0009(6) 0.0000(6)
C11 0.0166(8) 0.0164(8) 0.0159(7) -0.0021(6) 0.0014(6) 0.0009(6)
C16 0.0246(9) 0.0200(9) 0.0301(10) 0.0069(7) -0.0002(7) -0.0041(7)
C24 0.0207(8) 0.0159(8) 0.0251(9) -0.0015(7) 0.0070(7) -0.0010(6)
C9 0.0246(9) 0.0149(8) 0.0207(8) 0.0018(6) 0.0012(6) 0.0026(6)
C10 0.0186(8) 0.0180(8) 0.0171(8) -0.0016(6) 0.0006(6) 0.0030(6)
C7 0.0158(8) 0.0185(8) 0.0224(8) -0.0013(6) 0.0022(6) -0.0010(6)
C35 0.0199(9) 0.0319(11) 0.0388(11) -0.0153(9) -0.0026(8) -0.0011(8)
C4 0.0183(9) 0.0253(10) 0.0402(11) -0.0007(8) 0.0017(7) 0.0036(7)
C12 0.0194(8) 0.0204(9) 0.0269(9) 0.0005(7) 0.0030(7) 0.0060(7)
C3 0.0240(9) 0.0269(10) 0.0401(11) -0.0007(8) -0.0035(8) 0.0112(8)
C1 0.0255(9) 0.0200(9) 0.0215(8) 0.0015(7) -0.0030(7) 0.0014(7)
C28 0.0226(9) 0.0231(9) 0.0212(8) -0.0054(7) 0.0008(7) 0.0034(7)
C21 0.0394(11) 0.0217(10) 0.0236(9) -0.0043(7) 0.0082(8) 0.0019(8)
C22 0.0329(10) 0.0261(10) 0.0313(10) -0.0020(8) 0.0136(8) 0.0088(8)
C31 0.0178(8) 0.0362(11) 0.0220(9) -0.0053(8) 0.0037(7) 0.0071(7)
C20 0.0274(9) 0.0194(9) 0.0232(9) -0.0015(7) 0.0047(7) -0.0004(7)
O3 0.0213(6) 0.0173(6) 0.0288(7) 0.0018(5) 0.0073(5) -0.0003(5)
O4 0.0198(6) 0.0208(6) 0.0234(6) -0.0038(5) -0.0002(5) -0.0006(5)
C17 0.0437(12) 0.0232(10) 0.0372(11) 0.0024(9) -0.0083(9) -0.0065(9)
C14 0.0323(10) 0.0307(11) 0.0335(11) -0.0015(8) 0.0137(8) 0.0100(8)
C13 0.0182(9) 0.0337(11) 0.0411(11) -0.0050(9) -0.0033(8) 0.0063(8)
C19 0.0236(10) 0.0307(11) 0.0588(14) 0.0146(10) 0.0029(9) -0.0085(8)
C18 0.0402(12) 0.0339(12) 0.0313(11) 0.0115(9) 0.0056(9) -0.0048(9)
C32 0.0228(10) 0.0546(15) 0.0512(14) 0.0214(12) 0.0179(9) 0.0100(10)
C33 0.0279(10) 0.0340(12) 0.0439(12) 0.0057(9) 0.0054(9) 0.0146(9)
C15 0.0277(10) 0.0272(11) 0.0439(12) 0.0054(9) 0.0039(9) 0.0116(8)
C38 0.0422(13) 0.0329(13) 0.0604(16) -0.0133(11) -0.0031(11) -0.0116(10)
C37 0.0386(12) 0.0514(15) 0.0413(13) -0.0120(11) -0.0152(10) -0.0013(11)
C34 0.0291(12) 0.117(3) 0.0509(15) -0.0511(17) 0.0012(11) 0.0217(14)
C36 0.0183(10) 0.0653(18) 0.0799(19) -0.0430(15) 0.0005(11) -0.0056(10)

loop_
_atom_type_symbol
_atom_type_description
_atom_type_scat_dispersion_real
_atom_type_scat_dispersion_imag
_atom_type_scat_source
C C 0.0033 0.0016 'International Tables Vol C Tables 4.2.6.8 and 6.1.1.4'
H H 0.0000 0.0000 'International Tables Vol C Tables 4.2.6.8 and 6.1.1.4'
N N 0.0061 0.0033 'International Tables Vol C Tables 4.2.6.8 and 6.1.1.4'
O O 0.0106 0.0060 'International Tables Vol C Tables 4.2.6.8 and 6.1.1.4'
Mo Mo -1.6832 0.6857 'International Tables Vol C Tables 4.2.6.8 and 6.1.1.4'
Cl Cl 0.1484 0.1585 'International Tables Vol C Tables 4.2.6.8 and 6.1.1.4'
Zn Zn 0.2839 1.4301 'International Tables Vol C Tables 4.2.6.8 and 6.1.1.4'
Cr Cr 0.3209 0.6236 'International Tables Vol C Tables 4.2.6.8 and 6.1.1.4'
W W -0.8490 6.8722 'International Tables Vol C Tables 4.2.6.8 and 6.1.1.4'

loop_
_geom_angle_atom_site_label_1
_geom_angle_atom_site_label_2
_geom_angle_atom_site_label_3
_geom_angle
O3 Mo1 O4 104.55(6)
O3 Mo1 O2 93.24(5)
O4 Mo1 O2 145.24(5)
O3 Mo1 O1 145.42(5)
O4 Mo1 O1 93.85(5)
O2 Mo1 O1 87.47(5)
O3 Mo1 N1 79.88(5)
O4 Mo1 N1 83.22(5)
O2 Mo1 N1 70.63(5)
O1 Mo1 N1 132.01(5)
O3 Mo1 N4 82.80(5)
O4 Mo1 N4 79.33(5)
O2 Mo1 N4 133.23(5)
O1 Mo1 N4 72.01(5)
N1 Mo1 N4 151.41(5)
O3 Mo1 N6 79.06(6)
O4 Mo1 N6 142.96(5)
O2 Mo1 N6 69.10(4)
O1 Mo1 N6 68.93(5)
N1 Mo1 N6 132.92(5)
N4 Mo1 N6 64.38(5)
O3 Mo1 N3 143.86(5)
O4 Mo1 N3 76.28(5)
O2 Mo1 N3 71.94(5)
O1 Mo1 N3 68.57(5)
N1 Mo1 N3 64.21(5)
N4 Mo1 N3 131.47(5)
N6 Mo1 N3 122.37(5)
N6 N5 C24 111.25(14)
C11 O1 Mo1 121.84(10)
N2 N3 C6 118.85(14)
N2 N3 Mo1 124.89(11)
C6 N3 Mo1 114.86(10)
C30 O2 Mo1 122.06(10)
C1 N1 C5 118.24(15)
C1 N1 Mo1 121.41(12)
C5 N1 Mo1 120.25(11)
C20 N4 C24 118.29(15)
C20 N4 Mo1 121.67(12)
C24 N4 Mo1 119.91(11)
C3 C2 C1 118.89(18)
N5 N6 C25 118.79(14)
N5 N6 Mo1 125.55(11)
C25 N6 Mo1 115.38(10)
C28 C29 C30 116.66(15)
C28 C29 C31 122.18(16)
C30 C29 C31 121.06(15)
N3 N2 C5 111.01(14)
O2 C30 C25 119.42(15)
O2 C30 C29 122.52(15)
C25 C30 C29 118.06(15)
C27 C26 C25 119.29(16)
C26 C27 C28 117.72(16)
C26 C27 C35 123.81(16)
C28 C27 C35 118.44(16)
C7 C8 C9 117.32(16)
C7 C8 C16 124.16(16)
C9 C8 C16 118.43(16)
N6 C25 C26 125.24(15)
N6 C25 C30 111.87(14)
C26 C25 C30 122.85(15)
N1 C5 C4 122.46(17)
N1 C5 N2 118.71(15)
C4 C5 N2 118.82(16)
C22 C23 C24 118.41(18)
N3 C6 C7 125.01(15)
N3 C6 C11 111.83(14)
C7 C6 C11 123.02(15)
O1 C11 C6 119.34(15)
O1 C11 C10 122.94(14)
C6 C11 C10 117.71(15)
C8 C16 C19 111.89(15)
C8 C16 C18 109.76(15)
C19 C16 C18 108.49(17)
C8 C16 C17 108.65(16)
C19 C16 C17 108.42(17)
C18 C16 C17 109.60(16)
N4 C24 C23 122.30(16)
N4 C24 N5 118.56(15)
C23 C24 N5 119.13(16)
C10 C9 C8 125.71(16)
C9 C10 C11 116.82(15)
C9 C10 C12 122.43(15)
C11 C10 C12 120.60(15)
C8 C7 C6 119.34(15)
C36 C35 C38 108.5(2)
C36 C35 C27 112.27(16)
C38 C35 C27 108.86(17)
C36 C35 C37 108.15(19)
C38 C35 C37 109.82(18)
C27 C35 C37 109.21(17)
C3 C4 C5 118.50(18)
C15 C12 C10 112.06(15)
C15 C12 C14 107.71(16)
C10 C12 C14 108.38(14)
C15 C12 C13 107.37(15)
C10 C12 C13 111.22(14)
C14 C12 C13 110.04(16)
C2 C3 C4 119.30(18)
N1 C1 C2 122.57(18)
C29 C28 C27 125.40(16)
C22 C21 C20 118.67(17)
C23 C22 C21 119.61(17)
C34 C31 C33 108.28(19)
C34 C31 C29 111.65(16)
C33 C31 C29 108.14(15)
C34 C31 C32 108.6(2)
C33 C31 C32 108.46(17)
C29 C31 C32 111.59(16)
N4 C20 C21 122.70(17)

loop_
_geom_bond_atom_site_label_1
_geom_bond_atom_site_label_2
_geom_bond_distance
Mo1 O3 1.7096(12)
Mo1 O4 1.7156(12)
Mo1 O2 2.1491(12)
Mo1 O1 2.1583(12)
Mo1 N1 2.3334(14)
Mo1 N4 2.3402(14)
Mo1 N6 2.3780(14)
Mo1 N3 2.3925(14)
N5 N6 1.2762(19)
N5 C24 1.404(2)
O1 C11 1.300(2)
N3 N2 1.2747(19)
N3 C6 1.373(2)
O2 C30 1.3021(19)
N1 C1 1.338(2)
N1 C5 1.347(2)
N4 C20 1.334(2)
N4 C24 1.347(2)
C2 C3 1.380(3)
C2 C1 1.386(3)
N6 C25 1.376(2)
C29 C28 1.377(2)
C29 C30 1.434(2)
C29 C31 1.533(2)
N2 C5 1.401(2)
C30 C25 1.417(2)
C26 C27 1.366(2)
C26 C25 1.411(2)
C27 C28 1.424(2)
C27 C35 1.533(2)
C8 C7 1.366(2)
C8 C9 1.428(2)
C8 C16 1.529(2)
C5 C4 1.391(2)
C23 C22 1.377(3)
C23 C24 1.393(2)
C6 C7 1.414(2)
C6 C11 1.419(2)
C11 C10 1.435(2)
C16 C19 1.535(3)
C16 C18 1.535(3)
C16 C17 1.537(3)
C9 C10 1.373(2)
C10 C12 1.533(2)
C35 C36 1.519(3)
C35 C38 1.533(3)
C35 C37 1.544(3)
C4 C3 1.382(3)
C12 C15 1.530(3)
C12 C14 1.534(3)
C12 C13 1.534(3)
C21 C22 1.378(3)
C21 C20 1.386(3)
C31 C34 1.524(3)
C31 C33 1.531(3)
C31 C32 1.540(3)
